data_4337846
loop_
_publ_author_name
'Huang, Yu-De'
'Huo, Peng'
'Shao, Ming-Yan'
'Yin, Jing-Xue'
'Shen, Wei-Chun'
'Zhu, Qin-Yu'
'Dai, Jie'

_publ_section_title
;
 A New Type of Charge-Transfer Salts Based on
 Tetrathiafulvalene-Tetracarboxylate Coordination Polymers and Methyl
 Viologen.
;
_journal_issue 7
_journal_name_full 'Inorganic chemistry'
_journal_page_first 3480
_journal_paper_doi 10.1021/ic402926n
_journal_volume 53
_journal_year 2014
_chemical_formula_sum 'C22 H38 N2 Na2 O20 S4'
_chemical_formula_weight 824.76
_chemical_name_systematic
; 
 ? 
;
_space_group_IT_number 14
_symmetry_cell_setting monoclinic
_symmetry_space_group_name_Hall '-P 2ybc'
_symmetry_space_group_name_H-M 'P 1 21/c 1'
_atom_sites_solution_hydrogens geom
_atom_sites_solution_primary direct
_atom_sites_solution_secondary difmap
_audit_creation_method SHELXL-97
_cell_angle_alpha 90.00
_cell_angle_beta 97.937(12)
_cell_angle_gamma 90.00
_cell_formula_units_Z 2
_cell_length_a 14.950(8)
_cell_length_b 6.961(4)
_cell_length_c 17.373(10)
_cell_measurement_reflns_used 6596
_cell_measurement_temperature 223(2)
_cell_measurement_theta_max 27.6
_cell_measurement_theta_min 3.1
_cell_volume 1790.6(17)
_computing_structure_refinement 'SHELXL-97 (Sheldrick, 1997)'
_computing_structure_solution 'SHELXS-97 (Sheldrick, 1990)'
_diffrn_ambient_temperature 223(2)
_diffrn_detector_area_resol_mean 14.63
_diffrn_measured_fraction_theta_full 0.991
_diffrn_measured_fraction_theta_max 0.991
_diffrn_measurement_device_type 'Rigaku Saturn'
_diffrn_measurement_method \w
_diffrn_radiation_monochromator graphite
_diffrn_radiation_source 'fine-focus sealed tube'
_diffrn_radiation_type MoK\a
_diffrn_radiation_wavelength 0.71075
_diffrn_reflns_av_R_equivalents 0.0581
_diffrn_reflns_av_sigmaI/netI 0.0914
_diffrn_reflns_limit_h_max 17
_diffrn_reflns_limit_h_min -16
_diffrn_reflns_limit_k_max 8
_diffrn_reflns_limit_k_min -8
_diffrn_reflns_limit_l_max 20
_diffrn_reflns_limit_l_min -18
_diffrn_reflns_number 8368
_diffrn_reflns_theta_full 25.00
_diffrn_reflns_theta_max 25.00
_diffrn_reflns_theta_min 3.16
_exptl_absorpt_coefficient_mu 0.371
_exptl_absorpt_correction_T_max 0.9638
_exptl_absorpt_correction_T_min 0.8079
_exptl_absorpt_correction_type multi-scan
_exptl_absorpt_process_details 'Jacobson, R. (1998) Private communication'
_exptl_crystal_colour 'dark green'
_exptl_crystal_density_diffrn 1.530
_exptl_crystal_density_method 'not measured'
_exptl_crystal_description Block
_exptl_crystal_F_000 860
_exptl_crystal_size_max 0.60
_exptl_crystal_size_mid 0.30
_exptl_crystal_size_min 0.10
_refine_diff_density_max 0.690
_refine_diff_density_min -0.731
_refine_diff_density_rms 0.133
_refine_ls_extinction_method none
_refine_ls_goodness_of_fit_ref 1.023
_refine_ls_hydrogen_treatment mixed
_refine_ls_matrix_type full
_refine_ls_number_parameters 232
_refine_ls_number_reflns 3142
_refine_ls_number_restraints 4
_refine_ls_restrained_S_all 1.052
_refine_ls_R_factor_all 0.1215
_refine_ls_R_factor_gt 0.0664
_refine_ls_shift/su_max 0.008
_refine_ls_shift/su_mean 0.000
_refine_ls_structure_factor_coef Fsqd
_refine_ls_weighting_details 'calc w=1/[\s^2^(Fo^2^)+(0.0018P)^2^+15.5000P] where P=(Fo^2^+2Fc^2^)/3'
_refine_ls_weighting_scheme calc
_refine_ls_wR_factor_gt 0.1307
_refine_ls_wR_factor_ref 0.1780
_reflns_number_gt 1819
_reflns_number_total 3142
_reflns_threshold_expression >2sigma(I)
_cod_data_source_file ic402926n_si_002.cif
_cod_data_source_block 2
_cod_depositor_comments 'Adding full bibliography for 4337845--4337848.cif.'
_cod_original_cell_volume 1790.7(17)
_cod_original_sg_symbol_Hall '-P 2ybc  '
_cod_original_sg_symbol_H-M 'P 21/c  '
_cod_database_code 4337846

loop_
_symmetry_equiv_pos_as_xyz
'x, y, z'
'-x, y+1/2, -z+1/2'
'-x, -y, -z'
'x, -y-1/2, z-1/2'

loop_
_atom_site_label
_atom_site_type_symbol
_atom_site_fract_x
_atom_site_fract_y
_atom_site_fract_z
_atom_site_U_iso_or_equiv
_atom_site_adp_type
_atom_site_occupancy
_atom_site_symmetry_multiplicity
_atom_site_calc_flag
_atom_site_refinement_flags
S1 S 0.55891(11) -0.0259(3) 0.39146(9) 0.0281(4) Uani 1 1 d .
S2 S 0.63929(11) -0.0416(3) 0.55630(9) 0.0333(5) Uani 1 1 d .
Na1 Na 1.00425(18) -0.0748(4) 0.25640(15) 0.0319(6) Uani 1 1 d .
N1 N 0.3856(4) -0.0538(9) 0.1616(3) 0.0316(13) Uani 1 1 d .
C1 C 0.6748(4) -0.0768(9) 0.4124(4) 0.0231(14) Uani 1 1 d .
C2 C 0.7108(4) -0.0827(10) 0.4862(4) 0.0253(15) Uani 1 1 d .
C3 C 0.5405(4) -0.0153(10) 0.4889(4) 0.0246(14) Uani 1 1 d .
C4 C 0.7153(5) -0.1234(9) 0.3402(4) 0.0275(15) Uani 1 1 d .
C5 C 0.8073(5) -0.1249(10) 0.5206(4) 0.0309(16) Uani 1 1 d .
C6 C 0.3400(5) -0.0604(10) 0.0902(4) 0.0325(16) Uani 1 1 d .
H6 H 0.2771 -0.0786 0.0841 0.039 Uiso 1 1 calc R
C7 C 0.3820(4) -0.0412(10) 0.0257(4) 0.0279(15) Uani 1 1 d .
H7 H 0.3483 -0.0464 -0.0242 0.033 Uiso 1 1 calc R
C8 C 0.4767(4) -0.0136(10) 0.0344(4) 0.0267(15) Uani 1 1 d .
C9 C 0.5210(4) -0.0131(11) 0.1094(4) 0.0341(17) Uani 1 1 d .
H9 H 0.5841 0.0008 0.1173 0.041 Uiso 1 1 calc R
C10 C 0.4768(4) -0.0320(11) 0.1723(4) 0.0341(17) Uani 1 1 d .
H10 H 0.5090 -0.0301 0.2228 0.041 Uiso 1 1 calc R
C11 C 0.3380(5) -0.0796(12) 0.2309(4) 0.0413(19) Uani 1 1 d .
H11A H 0.2733 -0.0732 0.2151 0.062 Uiso 1 1 calc R
H11B H 0.3561 0.0214 0.2683 0.062 Uiso 1 1 calc R
H11C H 0.3536 -0.2036 0.2545 0.062 Uiso 1 1 calc R
O1 O 0.7931(3) -0.2008(7) 0.3482(3) 0.0371(12) Uani 1 1 d .
O2 O 0.6679(3) -0.0855(8) 0.2770(3) 0.0374(13) Uani 1 1 d .
O3 O 0.8198(3) -0.2562(8) 0.5697(3) 0.0456(14) Uani 1 1 d .
O4 O 0.8684(3) -0.0172(7) 0.5011(3) 0.0367(12) Uani 1 1 d .
O5 O 0.9953(3) -0.1385(7) 0.3917(3) 0.0350(12) Uani 1 1 d .
O6 O 0.8929(3) 0.1737(7) 0.2514(3) 0.0324(11) Uani 1 1 d D
H6A H 0.8611 0.1220 0.2209 0.06(3) Uiso 1 1 d RD
H6B H 0.8816 0.2264 0.3058 0.16(6) Uiso 1 1 d RD
O7 O 0.8888(3) -0.3244(7) 0.2325(3) 0.0312(11) Uani 1 1 d D
H7A H 0.8572 -0.2768 0.2618 0.06(3) Uiso 1 1 d RD
H7B H 0.8429 -0.3296 0.1849 0.08(3) Uiso 1 1 d RD
O8 O 1.1496(3) -0.2202(7) 0.1030(3) 0.0401(13) Uani 1 1 d .
O9 O 0.7411(3) 0.0333(8) 0.1527(3) 0.0363(12) Uani 1 1 d .
O10 O 0.9863(3) -0.0414(7) 0.1131(3) 0.0369(12) Uani 1 1 d .

loop_
_atom_site_aniso_label
_atom_site_aniso_U_11
_atom_site_aniso_U_22
_atom_site_aniso_U_33
_atom_site_aniso_U_23
_atom_site_aniso_U_13
_atom_site_aniso_U_12
S1 0.0262(8) 0.0422(11) 0.0158(8) 0.0002(7) 0.0022(7) 0.0020(8)
S2 0.0279(9) 0.0558(12) 0.0163(8) -0.0009(8) 0.0032(7) 0.0037(9)
Na1 0.0345(14) 0.0314(15) 0.0293(14) -0.0007(12) 0.0028(11) 0.0007(12)
N1 0.037(3) 0.037(3) 0.021(3) 0.000(3) 0.005(3) 0.002(3)
C1 0.019(3) 0.029(4) 0.022(3) 0.000(3) 0.004(3) -0.001(3)
C2 0.019(3) 0.035(4) 0.022(3) 0.000(3) 0.007(3) 0.009(3)
C3 0.020(3) 0.037(4) 0.017(3) 0.000(3) 0.004(2) 0.002(3)
C4 0.036(4) 0.023(4) 0.024(4) -0.003(3) 0.004(3) 0.002(3)
C5 0.037(4) 0.034(4) 0.019(3) 0.001(3) -0.005(3) 0.009(3)
C6 0.034(4) 0.040(4) 0.023(4) 0.001(3) 0.001(3) -0.002(3)
C7 0.028(3) 0.029(4) 0.025(3) 0.001(3) -0.001(3) -0.004(3)
C8 0.021(3) 0.034(4) 0.024(3) -0.004(3) -0.001(3) 0.007(3)
C9 0.027(4) 0.049(5) 0.026(4) -0.005(3) 0.003(3) 0.007(3)
C10 0.027(4) 0.048(5) 0.025(4) 0.001(3) -0.004(3) -0.001(3)
C11 0.049(5) 0.047(5) 0.030(4) 0.007(4) 0.011(4) 0.005(4)
O1 0.036(3) 0.045(3) 0.032(3) -0.003(2) 0.011(2) 0.009(2)
O2 0.033(3) 0.063(4) 0.017(2) 0.002(2) 0.006(2) 0.001(3)
O3 0.037(3) 0.064(4) 0.035(3) 0.023(3) 0.001(2) 0.007(3)
O4 0.028(3) 0.048(3) 0.033(3) 0.008(2) 0.001(2) -0.011(2)
O5 0.033(3) 0.042(3) 0.031(3) -0.003(2) 0.007(2) -0.002(2)
O6 0.033(3) 0.028(3) 0.036(3) -0.004(2) 0.005(2) -0.002(2)
O7 0.029(2) 0.034(3) 0.030(3) -0.003(2) 0.001(2) 0.002(2)
O8 0.041(3) 0.042(3) 0.037(3) -0.002(2) 0.004(2) -0.005(2)
O9 0.030(3) 0.052(3) 0.026(3) 0.004(2) 0.001(2) -0.003(2)
O10 0.036(3) 0.042(3) 0.033(3) -0.001(2) 0.004(2) -0.006(2)

loop_
_atom_type_symbol
_atom_type_description
_atom_type_scat_dispersion_real
_atom_type_scat_dispersion_imag
_atom_type_scat_source
C C 0.0033 0.0016 'International Tables Vol C Tables 4.2.6.8 and 6.1.1.4'
H H 0.0000 0.0000 'International Tables Vol C Tables 4.2.6.8 and 6.1.1.4'
N N 0.0061 0.0033 'International Tables Vol C Tables 4.2.6.8 and 6.1.1.4'
O O 0.0106 0.0060 'International Tables Vol C Tables 4.2.6.8 and 6.1.1.4'
S S 0.1246 0.1234 'International Tables Vol C Tables 4.2.6.8 and 6.1.1.4'
Na Na 0.0362 0.0249 'International Tables Vol C Tables 4.2.6.8 and 6.1.1.4'

loop_
_geom_angle_atom_site_label_1
_geom_angle_atom_site_label_2
_geom_angle_atom_site_label_3
_geom_angle
_geom_angle_site_symmetry_1
_geom_angle_site_symmetry_3
C3 S1 C1 95.2(3) . .
C2 S2 C3 95.2(3) . .
O6 Na1 O7 96.56(18) 2_745 2_755
O6 Na1 O6 174.27(14) 2_745 .
O7 Na1 O6 85.92(19) 2_755 .
O6 Na1 O5 92.54(19) 2_745 .
O7 Na1 O5 100.63(19) 2_755 .
O6 Na1 O5 92.06(19) . .
O6 Na1 O7 84.97(18) 2_745 .
O7 Na1 O7 174.66(15) 2_755 .
O6 Na1 O7 92.10(19) . .
O5 Na1 O7 84.38(18) . .
O6 Na1 O10 89.56(19) 2_745 .
O7 Na1 O10 89.47(18) 2_755 .
O6 Na1 O10 85.29(19) . .
O5 Na1 O10 169.4(2) . .
O7 Na1 O10 85.42(18) . .
O6 Na1 Na1 139.39(18) 2_745 2_755
O7 Na1 Na1 44.38(13) 2_755 2_755
O6 Na1 Na1 42.07(13) . 2_755
O5 Na1 Na1 103.82(17) . 2_755
O7 Na1 Na1 132.83(18) . 2_755
O10 Na1 Na1 81.05(16) . 2_755
O6 Na1 Na1 43.13(13) 2_745 2_745
O7 Na1 Na1 139.63(18) 2_755 2_745
O6 Na1 Na1 134.40(19) . 2_745
O5 Na1 Na1 82.67(15) . 2_745
O7 Na1 Na1 42.37(13) . 2_745
O10 Na1 Na1 91.81(16) . 2_745
Na1 Na1 Na1 172.09(18) 2_755 2_745
O6 Na1 H6A 157.5 2_745 .
O7 Na1 H6A 99.2 2_755 .
O6 Na1 H6A 17.2 . .
O5 Na1 H6A 100.2 . .
O7 Na1 H6A 77.9 . .
O10 Na1 H6A 74.7 . .
Na1 Na1 H6A 54.9 2_755 .
Na1 Na1 H6A 120.0 2_745 .
O6 Na1 H7A 99.3 2_745 .
O7 Na1 H7A 163.1 2_755 .
O6 Na1 H7A 78.8 . .
O5 Na1 H7A 73.0 . .
O7 Na1 H7A 18.0 . .
O10 Na1 H7A 96.4 . .
Na1 Na1 H7A 120.9 2_755 .
Na1 Na1 H7A 56.2 2_745 .
H6A Na1 H7A 67.4 . .
C6 N1 C10 120.5(6) . .
C6 N1 C11 120.5(6) . .
C10 N1 C11 118.9(6) . .
C2 C1 C4 130.3(6) . .
C2 C1 S1 117.7(5) . .
C4 C1 S1 111.8(4) . .
C1 C2 C5 128.9(6) . .
C1 C2 S2 117.7(5) . .
C5 C2 S2 113.4(5) . .
C3 C3 S1 123.6(7) 3_656 .
C3 C3 S2 122.3(7) 3_656 .
S1 C3 S2 114.1(3) . .
O2 C4 O1 125.7(6) . .
O2 C4 C1 116.3(6) . .
O1 C4 C1 118.0(6) . .
O3 C5 O4 124.9(6) . .
O3 C5 C2 117.2(6) . .
O4 C5 C2 117.7(6) . .
N1 C6 C7 121.8(6) . .
N1 C6 H6 119.1 . .
C7 C6 H6 119.1 . .
C6 C7 C8 119.5(6) . .
C6 C7 H7 120.3 . .
C8 C7 H7 120.3 . .
C9 C8 C7 116.4(6) . .
C9 C8 C8 123.1(7) . 3_655
C7 C8 C8 120.5(7) . 3_655
C10 C9 C8 122.5(6) . .
C10 C9 H9 118.8 . .
C8 C9 H9 118.8 . .
N1 C10 C9 119.3(6) . .
N1 C10 H10 120.3 . .
C9 C10 H10 120.3 . .
N1 C11 H11A 109.5 . .
N1 C11 H11B 109.5 . .
H11A C11 H11B 109.5 . .
N1 C11 H11C 109.5 . .
H11A C11 H11C 109.5 . .
H11B C11 H11C 109.5 . .
Na1 O6 Na1 94.80(17) 2_755 .
Na1 O6 H6A 132.1 2_755 .
Na1 O6 H6A 92.8 . .
Na1 O6 H6B 88.9 2_755 .
Na1 O6 H6B 114.7 . .
H6A O6 H6B 129.5 . .
Na1 O7 Na1 93.26(16) 2_745 .
Na1 O7 H7A 134.3 2_745 .
Na1 O7 H7A 93.5 . .
Na1 O7 H7B 114.9 2_745 .
Na1 O7 H7B 123.7 . .
H7A O7 H7B 98.1 . .

loop_
_geom_bond_atom_site_label_1
_geom_bond_atom_site_label_2
_geom_bond_distance
_geom_bond_site_symmetry_2
S1 C3 1.754(6) .
S1 C1 1.757(6) .
S2 C2 1.752(6) .
S2 C3 1.762(6) .
Na1 O6 2.346(6) 2_745
Na1 O7 2.355(6) 2_755
Na1 O6 2.394(5) .
Na1 O5 2.414(5) .
Na1 O7 2.444(5) .
Na1 O10 2.478(6) .
Na1 Na1 3.4889(18) 2_755
Na1 Na1 3.4890(18) 2_745
Na1 H6A 2.5438 .
Na1 H7A 2.6225 .
N1 C6 1.331(8) .
N1 C10 1.358(8) .
N1 C11 1.492(9) .
C1 C2 1.321(9) .
C1 C4 1.501(9) .
C2 C5 1.512(9) .
C3 C3 1.338(11) 3_656
C4 O2 1.249(8) .
C4 O1 1.272(8) .
C5 O3 1.247(8) .
C5 O4 1.264(8) .
C6 C7 1.366(9) .
C6 H6 0.9400 .
C7 C8 1.416(8) .
C7 H7 0.9400 .
C8 C9 1.377(9) .
C8 C8 1.477(12) 3_655
C9 C10 1.361(9) .
C9 H9 0.9400 .
C10 H10 0.9400 .
C11 H11A 0.9700 .
C11 H11B 0.9700 .
C11 H11C 0.9700 .
O6 Na1 2.346(6) 2_755
O6 H6A 0.7531 .
O6 H6B 1.0493 .
O7 Na1 2.355(6) 2_745
O7 H7A 0.8117 .
O7 H7B 0.9995 .

loop_
_geom_torsion_atom_site_label_1
_geom_torsion_atom_site_label_2
_geom_torsion_atom_site_label_3
_geom_torsion_atom_site_label_4
_geom_torsion
_geom_torsion_site_symmetry_1
_geom_torsion_site_symmetry_4
C3 S1 C1 C2 -2.7(6) . .
C3 S1 C1 C4 172.5(5) . .
C4 C1 C2 C5 5.1(13) . .
S1 C1 C2 C5 179.2(6) . .
C4 C1 C2 S2 -173.5(6) . .
S1 C1 C2 S2 0.6(8) . .
C3 S2 C2 C1 1.9(6) . .
C3 S2 C2 C5 -177.0(5) . .
C1 S1 C3 C3 -178.0(9) . 3_656
C1 S1 C3 S2 3.8(4) . .
C2 S2 C3 C3 178.2(9) . 3_656
C2 S2 C3 S1 -3.6(5) . .
C2 C1 C4 O2 -172.8(7) . .
S1 C1 C4 O2 12.8(8) . .
C2 C1 C4 O1 8.7(11) . .
S1 C1 C4 O1 -165.7(5) . .
C1 C2 C5 O3 -125.6(8) . .
S2 C2 C5 O3 53.1(8) . .
C1 C2 C5 O4 58.7(10) . .
S2 C2 C5 O4 -122.6(6) . .
C10 N1 C6 C7 -1.5(11) . .
C11 N1 C6 C7 -178.6(7) . .
N1 C6 C7 C8 0.0(11) . .
C6 C7 C8 C9 1.7(10) . .
C6 C7 C8 C8 -178.1(8) . 3_655
C7 C8 C9 C10 -2.0(11) . .
C8 C8 C9 C10 177.8(9) 3_655 .
C6 N1 C10 C9 1.3(11) . .
C11 N1 C10 C9 178.4(7) . .
C8 C9 C10 N1 0.5(12) . .
O6 Na1 O6 Na1 -108(2) 2_745 2_755
O7 Na1 O6 Na1 7.96(18) 2_755 2_755
O5 Na1 O6 Na1 108.5(2) . 2_755
O7 Na1 O6 Na1 -167.1(2) . 2_755
O10 Na1 O6 Na1 -81.85(19) . 2_755
Na1 Na1 O6 Na1 -169.8(2) 2_745 2_755
O6 Na1 O7 Na1 7.79(17) 2_745 2_745
O7 Na1 O7 Na1 115(2) 2_755 2_745
O6 Na1 O7 Na1 -177.1(2) . 2_745
O5 Na1 O7 Na1 -85.27(18) . 2_745
O10 Na1 O7 Na1 97.75(19) . 2_745
Na1 Na1 O7 Na1 171.1(2) 2_755 2_745
